data_7120612
loop_
_publ_author_name
'Schmitt, Wolfgang'
'Healy, Colm'
'Twamley, Brendan'
'Venkatesan, M.'
'Schmidt, Sebastian'
'Gunnlaugsson, Thorfinnur'

_publ_section_title
;
 Hetero-metallic, functionalizable polyoxomolybdate clusters via a
 &#x201C;top-down&#x201D; synthetic method
;
_journal_name_full 'Chem. Commun.'
_journal_paper_doi 10.1039/C7CC05498J
_journal_year 2017
_chemical_formula_moiety 'C41 H86 Cu7 Mo7 N2 O45 P6, 2(C16 H36 N)'
_chemical_formula_sum 'C73 H158 Cu7 Mo7 N4 O45 P6'
_chemical_formula_weight 3114.20
_space_group_crystal_system monoclinic
_space_group_IT_number 15
_space_group_name_Hall '-C 2yc'
_space_group_name_H-M_alt 'C 1 2/c 1'
_symmetry_space_group_name_Hall '-C 2yc'
_symmetry_space_group_name_H-M 'C 1 2/c 1'
_atom_sites_solution_hydrogens mixed
_audit_creation_method SHELXL-2014/7
_audit_update_record
;
2017-03-30 deposited with the CCDC.
2017-08-29 downloaded from the CCDC.
;
_cell_angle_alpha 90
_cell_angle_beta 92.9173(13)
_cell_angle_gamma 90
_cell_formula_units_Z 4
_cell_length_a 18.3636(14)
_cell_length_b 35.236(3)
_cell_length_c 18.6488(14)
_cell_measurement_reflns_used 9496
_cell_measurement_temperature 100(2)
_cell_measurement_theta_max 26.371
_cell_measurement_theta_min 2.187
_cell_volume 12051.3(16)
_computing_cell_refinement 'SAINT+ Ver. 8.34A (Bruker-AXS, 2013)'
_computing_data_collection 'APEX2 Ver. 2014.7-1 (Bruker-AXS, 2014)'
_computing_data_reduction 'SAINT+ Ver. 8.34A (Bruker-AXS, 2013)'
_computing_molecular_graphics 'SHELXTL (Bruker-AXS, 2008-2013)'
_computing_publication_material 'SHELXTL (Bruker-AXS, 2008-2013)'
_computing_structure_refinement 'SHELXL-2014/7 (Sheldrick, 2014)'
_computing_structure_solution 'SHELXT-2014/4 (Sheldrick, 2014)'
_diffrn_ambient_temperature 100(2)
_diffrn_detector_area_resol_mean 8.258
_diffrn_measured_fraction_theta_full 1.000
_diffrn_measured_fraction_theta_max 0.998
_diffrn_measurement_device_type 'Bruker SMART APEX2 area detector'
_diffrn_measurement_method '\w and \f scans'
_diffrn_radiation_type MoK\a
_diffrn_radiation_wavelength 0.71073
_diffrn_reflns_av_R_equivalents 0.0339
_diffrn_reflns_av_unetI/netI 0.0143
_diffrn_reflns_Laue_measured_fraction_full 1.000
_diffrn_reflns_Laue_measured_fraction_max 0.998
_diffrn_reflns_limit_h_max 22
_diffrn_reflns_limit_h_min -22
_diffrn_reflns_limit_k_max 44
_diffrn_reflns_limit_k_min -44
_diffrn_reflns_limit_l_max 23
_diffrn_reflns_limit_l_min -23
_diffrn_reflns_number 193771
_diffrn_reflns_point_group_measured_fraction_full 1.000
_diffrn_reflns_point_group_measured_fraction_max 0.998
_diffrn_reflns_theta_full 25.242
_diffrn_reflns_theta_max 26.427
_diffrn_reflns_theta_min 1.591
_diffrn_source 'sealed tube'
_exptl_absorpt_coefficient_mu 2.065
_exptl_absorpt_correction_T_max 0.7454
_exptl_absorpt_correction_T_min 0.6810
_exptl_absorpt_correction_type multi-scan
_exptl_absorpt_process_details 'SADABS-2014/3 (Bruker, 2014)'
_exptl_crystal_colour green
_exptl_crystal_density_diffrn 1.716
_exptl_crystal_description block
_exptl_crystal_F_000 6284
_exptl_crystal_size_max 0.210
_exptl_crystal_size_mid 0.150
_exptl_crystal_size_min 0.120
_refine_diff_density_max 1.817
_refine_diff_density_min -1.751
_refine_diff_density_rms 0.085
_refine_ls_extinction_method none
_refine_ls_goodness_of_fit_ref 1.062
_refine_ls_hydrogen_treatment constr
_refine_ls_matrix_type full
_refine_ls_number_parameters 663
_refine_ls_number_reflns 12376
_refine_ls_number_restraints 0
_refine_ls_restrained_S_all 1.062
_refine_ls_R_factor_all 0.0369
_refine_ls_R_factor_gt 0.0294
_refine_ls_shift/su_max 0.004
_refine_ls_shift/su_mean 0.000
_refine_ls_structure_factor_coef Fsqd
_refine_ls_weighting_details 'w=1/[\s^2^(Fo^2^)+(0.0221P)^2^+70.8610P] where P=(Fo^2^+2Fc^2^)/3'
_refine_ls_weighting_scheme calc
_refine_ls_wR_factor_gt 0.0671
_refine_ls_wR_factor_ref 0.0721
_reflns_Friedel_coverage 0.000
_reflns_number_gt 10848
_reflns_number_total 12376
_reflns_threshold_expression 'I > 2\s(I)'
_cod_data_source_file c7cc05498j2.cif
_cod_data_source_block tcd139b_sq
_cod_original_cell_volume 12051.1(16)
_cod_database_code 7120612
_shelx_shelxl_version_number 2014/7
_shelx_space_group_comment
;
The symmetry employed for this shelxl refinement is uniquely defined
by the following loop, which should always be used as a source of
symmetry information in preference to the above space-group names.
They are only intended as comments.
;
_shelx_estimated_absorpt_t_min 0.671
_shelx_estimated_absorpt_t_max 0.790

loop_
_space_group_symop_operation_xyz
'x, y, z'
'-x, y, -z+1/2'
'x+1/2, y+1/2, z'
'-x+1/2, y+1/2, -z+1/2'
'-x, -y, -z'
'x, -y, z-1/2'
'-x+1/2, -y+1/2, -z'
'x+1/2, -y+1/2, z-1/2'

loop_
_atom_site_label
_atom_site_type_symbol
_atom_site_fract_x
_atom_site_fract_y
_atom_site_fract_z
_atom_site_U_iso_or_equiv
_atom_site_adp_type
_atom_site_occupancy
_atom_site_site_symmetry_order
_atom_site_calc_flag
_atom_site_refinement_flags_posn
_atom_site_refinement_flags_adp
_atom_site_refinement_flags_occupancy
_atom_site_disorder_assembly
_atom_site_disorder_group
C1 C 0.48587(19) 0.58134(10) 0.48841(18) 0.0309(7) Uani 1 1 d . . . . .
C2 C 0.5372(2) 0.55100(14) 0.4619(2) 0.0547(12) Uani 1 1 d . . . . .
H2A H 0.5160 0.5397 0.4176 0.082 Uiso 1 1 calc R U . . .
H2B H 0.5444 0.5313 0.4987 0.082 Uiso 1 1 calc R U . . .
H2C H 0.5843 0.5626 0.4524 0.082 Uiso 1 1 calc R U . . .
C3 C 0.4117(2) 0.56413(14) 0.5006(2) 0.0473(10) Uani 1 1 d . . . . .
H3A H 0.3916 0.5530 0.4556 0.071 Uiso 1 1 calc R U . . .
H3B H 0.3788 0.5839 0.5166 0.071 Uiso 1 1 calc R U . . .
H3C H 0.4169 0.5443 0.5374 0.071 Uiso 1 1 calc R U . . .
C4 C 0.4764(4) 0.61275(16) 0.4319(2) 0.0805(19) Uani 1 1 d . . . . .
H4A H 0.4532 0.6022 0.3878 0.121 Uiso 1 1 calc R U . . .
H4B H 0.5242 0.6232 0.4217 0.121 Uiso 1 1 calc R U . . .
H4C H 0.4457 0.6330 0.4502 0.121 Uiso 1 1 calc R U . . .
C5 C 0.71755(17) 0.64029(10) 0.80112(18) 0.0287(7) Uani 1 1 d . . . . .
C6 C 0.7230(2) 0.60258(11) 0.8416(2) 0.0375(8) Uani 1 1 d . . . . .
H6A H 0.7609 0.6044 0.8804 0.056 Uiso 1 1 calc R U . . .
H6B H 0.7356 0.5823 0.8084 0.056 Uiso 1 1 calc R U . . .
H6C H 0.6761 0.5968 0.8619 0.056 Uiso 1 1 calc R U . . .
C7 C 0.7901(2) 0.64907(13) 0.7666(2) 0.0443(10) Uani 1 1 d . . . . .
H7A H 0.8294 0.6504 0.8041 0.066 Uiso 1 1 calc R U . . .
H7B H 0.7863 0.6735 0.7414 0.066 Uiso 1 1 calc R U . . .
H7C H 0.8008 0.6290 0.7324 0.066 Uiso 1 1 calc R U . . .
C8 C 0.6987(2) 0.67243(11) 0.8525(2) 0.0360(8) Uani 1 1 d . . . . .
H8A H 0.7402 0.6770 0.8865 0.054 Uiso 1 1 calc R U . . .
H8B H 0.6560 0.6652 0.8789 0.054 Uiso 1 1 calc R U . . .
H8C H 0.6878 0.6956 0.8249 0.054 Uiso 1 1 calc R U . . .
C9 C 0.6512(3) 0.80659(12) 0.8855(2) 0.0501(11) Uani 1 1 d . . . . .
C10 C 0.6586(4) 0.77640(15) 0.9438(3) 0.093(2) Uani 1 1 d . . . . .
H10A H 0.6980 0.7835 0.9787 0.139 Uiso 1 1 calc R U . . .
H10B H 0.6699 0.7519 0.9221 0.139 Uiso 1 1 calc R U . . .
H10C H 0.6127 0.7744 0.9682 0.139 Uiso 1 1 calc R U . . .
C11 C 0.7240(3) 0.81077(19) 0.8484(3) 0.0798(17) Uani 1 1 d . . . . .
H11A H 0.7604 0.8225 0.8817 0.120 Uiso 1 1 calc R U . . .
H11B H 0.7167 0.8268 0.8057 0.120 Uiso 1 1 calc R U . . .
H11C H 0.7412 0.7857 0.8341 0.120 Uiso 1 1 calc R U . . .
C12 C 0.6311(3) 0.84430(13) 0.9200(3) 0.0680(15) Uani 1 1 d . . . . .
H12A H 0.5844 0.8417 0.9426 0.102 Uiso 1 1 calc R U . . .
H12B H 0.6271 0.8641 0.8830 0.102 Uiso 1 1 calc R U . . .
H12C H 0.6691 0.8513 0.9564 0.102 Uiso 1 1 calc R U . . .
C14 C 0.41762(19) 0.51896(9) 0.69009(18) 0.0291(7) Uani 1 1 d . . . . .
H14A H 0.4512 0.5247 0.6523 0.044 Uiso 1 1 calc R U . . .
H14B H 0.3677 0.5176 0.6691 0.044 Uiso 1 1 calc R U . . .
H14C H 0.4308 0.4946 0.7124 0.044 Uiso 1 1 calc R U . . .
C15 C 0.7036(2) 0.76162(10) 0.6544(2) 0.0416(9) Uani 1 1 d . . . . .
H15A H 0.7237 0.7787 0.6918 0.062 Uiso 1 1 calc R U . . .
H15B H 0.7260 0.7672 0.6090 0.062 Uiso 1 1 calc R U . . .
H15C H 0.7139 0.7353 0.6683 0.062 Uiso 1 1 calc R U . . .
C16 C 0.7814(2) 0.67681(11) 0.5468(3) 0.0486(11) Uani 1 1 d . . . . .
H16A H 0.7874 0.6710 0.4961 0.073 Uiso 1 1 calc R U . . .
H16B H 0.8241 0.6677 0.5755 0.073 Uiso 1 1 calc R U . . .
H16C H 0.7766 0.7043 0.5529 0.073 Uiso 1 1 calc R U . . .
C17 C 0.6303(2) 0.68212(11) 0.4281(2) 0.0403(9) Uani 1 1 d . . . . .
H17 H 0.6463 0.6568 0.4362 0.048 Uiso 1 1 calc R U . . .
C18 C 0.6208(2) 0.69492(12) 0.3583(2) 0.0472(10) Uani 1 1 d . . . . .
H18 H 0.6296 0.6786 0.3192 0.057 Uiso 1 1 calc R U . . .
C19 C 0.5985(3) 0.73190(13) 0.3463(2) 0.0552(12) Uani 1 1 d . . . . .
H19 H 0.5913 0.7414 0.2987 0.066 Uiso 1 1 calc R U . . .
C20 C 0.5868(3) 0.75485(12) 0.4047(3) 0.0609(13) Uani 1 1 d . . . . .
H20 H 0.5720 0.7805 0.3980 0.073 Uiso 1 1 calc R U . . .
C21 C 0.5969(2) 0.73997(11) 0.4727(2) 0.0463(10) Uani 1 1 d . . . . .
H21 H 0.5887 0.7559 0.5126 0.056 Uiso 1 1 calc R U . . .
Cu5 Cu 0.5000 0.58576(2) 0.7500 0.01655(10) Uani 1 2 d S T P . .
Cu6 Cu 0.47873(2) 0.66554(2) 0.67361(2) 0.02126(8) Uani 1 1 d . . . . .
Cu7 Cu 0.62421(2) 0.68232(2) 0.58449(2) 0.02552(9) Uani 1 1 d . . . . .
Cu8 Cu 0.56634(2) 0.73294(2) 0.70189(2) 0.03028(10) Uani 1 1 d . . . . .
Mo1 Mo 0.63116(2) 0.53856(2) 0.66651(2) 0.01978(6) Uani 1 1 d . . . . .
Mo2 Mo 0.70966(2) 0.60137(2) 0.56161(2) 0.02448(7) Uani 1 1 d . . . . .
Mo3 Mo 0.58481(2) 0.82110(2) 0.63207(2) 0.03537(8) Uani 1 1 d . . . . .
Mo4 Mo 0.5000 0.87583(2) 0.7500 0.03978(13) Uani 1 2 d S T P . .
N1 N 0.61759(16) 0.70418(8) 0.48532(16) 0.0325(6) Uani 1 1 d . . . . .
O1 O 0.70964(12) 0.52601(6) 0.71342(12) 0.0269(5) Uani 1 1 d . . . . .
O2 O 0.59240(13) 0.49619(6) 0.64483(12) 0.0277(5) Uani 1 1 d . . . . .
O3 O 0.53609(11) 0.57286(6) 0.63014(11) 0.0210(4) Uani 1 1 d . . . . .
O4 O 0.66917(11) 0.60315(6) 0.68104(11) 0.0210(4) Uani 1 1 d . . . . .
O5 O 0.66676(12) 0.55348(6) 0.57673(12) 0.0252(5) Uani 1 1 d . . . . .
O6 O 0.71689(14) 0.59978(6) 0.47102(13) 0.0330(6) Uani 1 1 d . . . . .
O7 O 0.79658(13) 0.59392(7) 0.59532(14) 0.0351(6) Uani 1 1 d . . . . .
O8 O 0.59599(12) 0.62235(6) 0.55373(11) 0.0223(4) Uani 1 1 d . . . . .
O9 O 0.71741(12) 0.65837(6) 0.57022(13) 0.0287(5) Uani 1 1 d . . . . .
O10 O 0.53187(12) 0.70309(6) 0.61492(13) 0.0292(5) Uani 1 1 d . . . . .
O11 O 0.64283(12) 0.67385(6) 0.68821(12) 0.0261(5) Uani 1 1 d . . . . .
O12 O 0.46794(12) 0.63209(6) 0.59402(11) 0.0240(4) Uani 1 1 d . . . . .
O13 O 0.57254(11) 0.62844(5) 0.76168(11) 0.0189(4) Uani 1 1 d . . . . .
O14 O 0.42225(11) 0.54837(5) 0.74360(11) 0.0196(4) Uani 1 1 d . . . . .
O15 O 0.5000 0.69974(8) 0.7500 0.0256(7) Uani 1 2 d S T P . .
O16 O 0.62646(14) 0.76703(6) 0.64579(14) 0.0354(6) Uani 1 1 d . . . . .
O17 O 0.57217(16) 0.81979(7) 0.54105(15) 0.0445(7) Uani 1 1 d . . . . .
O18 O 0.67002(16) 0.83994(7) 0.64464(16) 0.0457(7) Uani 1 1 d . . . . .
O19 O 0.52391(15) 0.86216(6) 0.65389(14) 0.0402(7) Uani 1 1 d . . . . .
O20 O 0.57031(18) 0.90575(7) 0.77224(17) 0.0543(9) Uani 1 1 d . . . . .
O21 O 0.57734(14) 0.82289(6) 0.75934(13) 0.0328(6) Uani 1 1 d . . . . .
O22 O 0.50853(14) 0.78565(6) 0.85088(13) 0.0338(6) Uani 1 1 d . . . . .
O23 O 0.60911(13) 0.75414(6) 0.78849(14) 0.0333(6) Uani 1 1 d . . . . .
P1 P 0.52360(4) 0.60290(2) 0.57092(4) 0.02056(15) Uani 1 1 d . . . . .
P2 P 0.64794(4) 0.63621(2) 0.72858(4) 0.01994(15) Uani 1 1 d . . . . .
P3 P 0.58288(5) 0.79193(2) 0.81737(5) 0.0328(2) Uani 1 1 d . . . . .
N2 N 0.83989(13) 0.53091(7) 0.38152(14) 0.0209(5) Uani 1 1 d . . . . .
C22 C 0.91679(17) 0.54108(9) 0.40876(18) 0.0263(7) Uani 1 1 d . . . . .
H22A H 0.9443 0.5494 0.3672 0.032 Uiso 1 1 calc R U . . .
H22B H 0.9406 0.5177 0.4280 0.032 Uiso 1 1 calc R U . . .
C27 C 0.81728(18) 0.48458(9) 0.48523(17) 0.0254(6) Uani 1 1 d . . . . .
H27A H 0.8689 0.4873 0.5024 0.030 Uiso 1 1 calc R U . . .
H27B H 0.8131 0.4618 0.4542 0.030 Uiso 1 1 calc R U . . .
C35 C 0.87867(19) 0.50532(9) 0.25983(17) 0.0273(7) Uani 1 1 d . . . . .
H35A H 0.9259 0.5184 0.2691 0.033 Uiso 1 1 calc R U . . .
H35B H 0.8467 0.5220 0.2294 0.033 Uiso 1 1 calc R U . . .
C26 C 0.79319(16) 0.51941(8) 0.44278(17) 0.0224(6) Uani 1 1 d . . . . .
H26A H 0.7913 0.5411 0.4765 0.027 Uiso 1 1 calc R U . . .
H26B H 0.7429 0.5150 0.4228 0.027 Uiso 1 1 calc R U . . .
C31 C 0.72993(17) 0.56091(9) 0.31073(17) 0.0246(6) Uani 1 1 d . . . . .
H31A H 0.7297 0.5403 0.2746 0.030 Uiso 1 1 calc R U . . .
H31B H 0.6960 0.5538 0.3481 0.030 Uiso 1 1 calc R U . . .
C34 C 0.84371(17) 0.49757(8) 0.33015(17) 0.0244(6) Uani 1 1 d . . . . .
H34A H 0.8711 0.4768 0.3551 0.029 Uiso 1 1 calc R U . . .
H34B H 0.7935 0.4883 0.3192 0.029 Uiso 1 1 calc R U . . .
C36 C 0.89061(19) 0.46795(10) 0.22129(19) 0.0321(7) Uani 1 1 d . . . . .
H36A H 0.9195 0.4507 0.2535 0.039 Uiso 1 1 calc R U . . .
H36B H 0.8429 0.4558 0.2096 0.039 Uiso 1 1 calc R U . . .
C30 C 0.80653(17) 0.56591(8) 0.34450(17) 0.0227(6) Uani 1 1 d . . . . .
H30A H 0.8055 0.5867 0.3802 0.027 Uiso 1 1 calc R U . . .
H30B H 0.8390 0.5740 0.3066 0.027 Uiso 1 1 calc R U . . .
C24 C 1.0036(2) 0.57582(12) 0.4922(2) 0.0429(9) Uani 1 1 d . . . . .
H24A H 1.0330 0.5815 0.4505 0.052 Uiso 1 1 calc R U . . .
H24B H 1.0209 0.5513 0.5128 0.052 Uiso 1 1 calc R U . . .
C29 C 0.7817(2) 0.44240(10) 0.5881(2) 0.0374(8) Uani 1 1 d . . . . .
H29A H 0.7706 0.4214 0.5549 0.056 Uiso 1 1 calc R U . . .
H29B H 0.7499 0.4409 0.6287 0.056 Uiso 1 1 calc R U . . .
H29C H 0.8328 0.4407 0.6059 0.056 Uiso 1 1 calc R U . . .
C23 C 0.92432(18) 0.57169(10) 0.46637(17) 0.0291(7) Uani 1 1 d . . . . .
H23A H 0.9061 0.5962 0.4465 0.035 Uiso 1 1 calc R U . . .
H23B H 0.8946 0.5648 0.5073 0.035 Uiso 1 1 calc R U . . .
C28 C 0.76920(17) 0.47992(9) 0.54917(17) 0.0257(7) Uani 1 1 d . . . . .
H28A H 0.7792 0.5010 0.5834 0.031 Uiso 1 1 calc R U . . .
H28B H 0.7174 0.4816 0.5321 0.031 Uiso 1 1 calc R U . . .
C37 C 0.9301(2) 0.47395(12) 0.1530(2) 0.0404(9) Uani 1 1 d . . . . .
H37A H 0.9030 0.4922 0.1223 0.061 Uiso 1 1 calc R U . . .
H37B H 0.9338 0.4497 0.1277 0.061 Uiso 1 1 calc R U . . .
H37C H 0.9791 0.4838 0.1649 0.061 Uiso 1 1 calc R U . . .
C32 C 0.7052(2) 0.59772(10) 0.27511(19) 0.0359(8) Uani 1 1 d . . . . .
H32A H 0.7363 0.6032 0.2346 0.043 Uiso 1 1 calc R U . . .
H32B H 0.7112 0.6187 0.3102 0.043 Uiso 1 1 calc R U . . .
C25 C 1.0163(3) 0.60675(13) 0.5482(2) 0.0594(13) Uani 1 1 d . . . . .
H25A H 1.0014 0.6313 0.5275 0.089 Uiso 1 1 calc R U . . .
H25B H 1.0681 0.6076 0.5634 0.089 Uiso 1 1 calc R U . . .
H25C H 0.9874 0.6013 0.5898 0.089 Uiso 1 1 calc R U . . .
C33 C 0.6260(3) 0.59592(13) 0.2474(3) 0.0609(14) Uani 1 1 d . . . . .
H33A H 0.6195 0.5746 0.2139 0.091 Uiso 1 1 calc R U . . .
H33B H 0.6129 0.6196 0.2226 0.091 Uiso 1 1 calc R U . . .
H33C H 0.5947 0.5923 0.2878 0.091 Uiso 1 1 calc R U . . .
C13 C 0.4710(5) 0.7146(2) 0.5535(5) 0.049(2) Uani 0.5 1 d . . P A 1
H13A H 0.4873 0.7370 0.5276 0.074 Uiso 0.5 1 calc R U P A 1
H13B H 0.4250 0.7203 0.5757 0.074 Uiso 0.5 1 calc R U P A 1
H13C H 0.4636 0.6935 0.5198 0.074 Uiso 0.5 1 calc R U P A 1
H10 H 0.4996 0.7093 0.5825 0.074 Uiso 0.5 1 d . U P B 2

loop_
_atom_site_aniso_label
_atom_site_aniso_U_11
_atom_site_aniso_U_22
_atom_site_aniso_U_33
_atom_site_aniso_U_23
_atom_site_aniso_U_13
_atom_site_aniso_U_12
C1 0.0366(19) 0.0333(18) 0.0230(16) -0.0048(14) 0.0039(14) -0.0052(15)
C2 0.042(2) 0.068(3) 0.056(3) -0.043(2) 0.0084(19) -0.005(2)
C3 0.035(2) 0.073(3) 0.034(2) -0.021(2) 0.0030(16) -0.010(2)
C4 0.143(6) 0.067(3) 0.029(2) 0.011(2) -0.025(3) -0.032(4)
C5 0.0209(15) 0.0314(17) 0.0343(18) -0.0071(14) 0.0064(13) -0.0041(13)
C6 0.0342(19) 0.040(2) 0.038(2) -0.0030(16) -0.0057(16) 0.0026(16)
C7 0.0241(18) 0.059(3) 0.051(2) -0.013(2) 0.0090(16) -0.0106(17)
C8 0.0317(18) 0.038(2) 0.038(2) -0.0135(16) 0.0040(15) -0.0048(15)
C9 0.063(3) 0.032(2) 0.056(3) -0.0119(18) 0.011(2) 0.0024(19)
C10 0.173(7) 0.048(3) 0.056(3) -0.011(3) -0.017(4) 0.017(4)
C11 0.046(3) 0.095(4) 0.098(4) -0.027(4) -0.002(3) 0.002(3)
C12 0.075(3) 0.039(2) 0.090(4) -0.032(3) 0.004(3) -0.007(2)
C14 0.0327(17) 0.0228(15) 0.0326(18) -0.0076(13) 0.0093(14) -0.0076(13)
C15 0.045(2) 0.0238(17) 0.059(3) -0.0030(16) 0.0313(19) -0.0023(15)
C16 0.039(2) 0.036(2) 0.073(3) 0.006(2) 0.031(2) -0.0062(17)
C17 0.049(2) 0.036(2) 0.038(2) 0.0045(16) 0.0192(17) 0.0051(17)
C18 0.055(3) 0.048(2) 0.039(2) 0.0058(18) 0.0115(19) 0.006(2)
C19 0.071(3) 0.050(3) 0.044(2) 0.015(2) -0.007(2) -0.008(2)
C20 0.086(4) 0.030(2) 0.064(3) 0.013(2) -0.024(3) -0.005(2)
C21 0.065(3) 0.0235(18) 0.050(2) 0.0016(16) -0.008(2) -0.0029(17)
Cu5 0.0172(2) 0.0107(2) 0.0224(2) 0.000 0.00682(19) 0.000
Cu6 0.02378(19) 0.01476(17) 0.02625(19) 0.00349(14) 0.01125(15) 0.00185(14)
Cu7 0.0315(2) 0.01588(17) 0.0309(2) 0.00210(15) 0.01811(16) 0.00126(15)
Cu8 0.0398(2) 0.01127(17) 0.0426(2) -0.00115(16) 0.02993(19) -0.00224(15)
Mo1 0.02190(13) 0.01401(11) 0.02422(13) -0.00015(9) 0.00884(10) 0.00282(9)
Mo2 0.02720(14) 0.01842(13) 0.02934(15) 0.00029(10) 0.01624(11) 0.00299(10)
Mo3 0.05242(19) 0.01169(12) 0.04548(18) -0.00060(11) 0.03667(15) -0.00234(12)
Mo4 0.0617(3) 0.00967(17) 0.0520(3) 0.000 0.0430(2) 0.000
N1 0.0380(16) 0.0244(14) 0.0362(16) 0.0061(12) 0.0115(13) -0.0014(12)
O1 0.0251(11) 0.0236(11) 0.0331(12) 0.0030(9) 0.0104(9) 0.0049(9)
O2 0.0360(13) 0.0175(10) 0.0305(12) -0.0025(9) 0.0101(10) 0.0008(9)
O3 0.0235(11) 0.0164(10) 0.0237(11) 0.0025(8) 0.0066(8) 0.0014(8)
O4 0.0217(10) 0.0157(10) 0.0264(11) -0.0018(8) 0.0104(8) -0.0009(8)
O5 0.0332(12) 0.0173(10) 0.0264(11) -0.0021(8) 0.0131(9) 0.0053(9)
O6 0.0453(14) 0.0230(11) 0.0327(13) 0.0005(10) 0.0223(11) 0.0062(10)
O7 0.0298(13) 0.0327(13) 0.0446(15) 0.0015(11) 0.0185(11) 0.0045(10)
O8 0.0283(11) 0.0168(10) 0.0226(11) 0.0008(8) 0.0097(9) 0.0034(8)
O9 0.0303(12) 0.0196(11) 0.0381(13) -0.0012(9) 0.0208(10) -0.0039(9)
O10 0.0316(12) 0.0180(10) 0.0397(13) 0.0069(9) 0.0179(10) 0.0034(9)
O11 0.0337(12) 0.0156(10) 0.0306(12) -0.0014(9) 0.0182(10) -0.0011(9)
O12 0.0261(11) 0.0224(11) 0.0241(11) 0.0017(9) 0.0064(9) 0.0052(9)
O13 0.0201(10) 0.0132(9) 0.0242(11) -0.0013(8) 0.0092(8) -0.0009(8)
O14 0.0231(10) 0.0146(9) 0.0217(10) -0.0029(8) 0.0075(8) -0.0039(8)
O15 0.0328(17) 0.0083(13) 0.0378(18) 0.000 0.0224(14) 0.000
O16 0.0435(14) 0.0146(10) 0.0514(15) -0.0026(10) 0.0354(12) -0.0029(10)
O17 0.0696(19) 0.0200(12) 0.0475(16) 0.0032(11) 0.0384(14) 0.0023(12)
O18 0.0613(18) 0.0173(11) 0.0625(18) -0.0047(11) 0.0428(15) -0.0078(11)
O19 0.0612(17) 0.0137(11) 0.0491(16) 0.0055(10) 0.0375(13) 0.0037(11)
O20 0.081(2) 0.0183(12) 0.069(2) -0.0104(12) 0.0530(17) -0.0157(13)
O21 0.0443(14) 0.0135(10) 0.0432(14) -0.0038(9) 0.0278(11) -0.0027(9)
O22 0.0484(15) 0.0142(10) 0.0415(14) -0.0007(9) 0.0281(12) 0.0009(10)
O23 0.0398(14) 0.0164(11) 0.0459(15) -0.0031(10) 0.0228(11) 0.0007(10)
P1 0.0252(4) 0.0172(3) 0.0198(4) 0.0000(3) 0.0063(3) 0.0010(3)
P2 0.0195(4) 0.0153(3) 0.0259(4) -0.0023(3) 0.0097(3) -0.0012(3)
P3 0.0434(5) 0.0149(4) 0.0425(5) -0.0042(3) 0.0242(4) -0.0019(3)
N2 0.0214(12) 0.0164(12) 0.0257(13) -0.0013(10) 0.0086(10) 0.0007(10)
C22 0.0212(15) 0.0282(16) 0.0304(17) 0.0009(13) 0.0088(13) -0.0020(12)
C27 0.0294(16) 0.0203(15) 0.0271(16) 0.0022(12) 0.0076(13) 0.0051(12)
C35 0.0321(17) 0.0237(16) 0.0266(16) -0.0039(13) 0.0063(13) 0.0036(13)
C26 0.0215(15) 0.0196(14) 0.0269(16) 0.0011(12) 0.0082(12) -0.0003(11)
C31 0.0307(17) 0.0201(15) 0.0234(15) -0.0026(12) 0.0044(13) 0.0021(12)
C34 0.0257(15) 0.0174(14) 0.0308(17) -0.0042(12) 0.0079(13) 0.0021(12)
C36 0.0273(17) 0.0333(18) 0.0365(19) -0.0105(15) 0.0084(14) 0.0024(14)
C30 0.0266(16) 0.0162(14) 0.0261(16) 0.0023(12) 0.0091(12) 0.0017(12)
C24 0.038(2) 0.047(2) 0.043(2) 0.0130(18) -0.0040(17) -0.0138(17)
C29 0.045(2) 0.0325(19) 0.036(2) 0.0121(15) 0.0069(16) 0.0017(16)
C23 0.0316(17) 0.0305(17) 0.0252(16) 0.0054(13) 0.0013(13) -0.0067(14)
C28 0.0238(15) 0.0268(16) 0.0269(16) 0.0052(13) 0.0052(13) 0.0017(12)
C37 0.0336(19) 0.056(2) 0.0325(19) -0.0126(17) 0.0054(15) 0.0078(17)
C32 0.054(2) 0.0229(16) 0.0296(18) -0.0022(14) -0.0066(16) 0.0068(15)
C25 0.070(3) 0.059(3) 0.047(3) 0.011(2) -0.019(2) -0.034(2)
C33 0.075(3) 0.040(2) 0.063(3) -0.011(2) -0.039(3) 0.017(2)
C13 0.059(5) 0.033(4) 0.057(5) 0.020(4) 0.028(4) 0.014(4)

loop_
_atom_type_symbol
_atom_type_description
_atom_type_scat_dispersion_real
_atom_type_scat_dispersion_imag
_atom_type_scat_source
C C 0.0033 0.0016 'International Tables Vol C Tables 4.2.6.8 and 6.1.1.4'
H H 0.0000 0.0000 'International Tables Vol C Tables 4.2.6.8 and 6.1.1.4'
N N 0.0061 0.0033 'International Tables Vol C Tables 4.2.6.8 and 6.1.1.4'
O O 0.0106 0.0060 'International Tables Vol C Tables 4.2.6.8 and 6.1.1.4'
P P 0.1023 0.0942 'International Tables Vol C Tables 4.2.6.8 and 6.1.1.4'
Cu Cu 0.3201 1.2651 'International Tables Vol C Tables 4.2.6.8 and 6.1.1.4'
Mo Mo -1.6832 0.6857 'International Tables Vol C Tables 4.2.6.8 and 6.1.1.4'

loop_
_geom_angle_atom_site_label_1
_geom_angle_atom_site_label_2
_geom_angle_atom_site_label_3
_geom_angle
_geom_angle_site_symmetry_1
_geom_angle_site_symmetry_3
C3 C1 C2 110.0(3) . .
C3 C1 C4 108.7(4) . .
C2 C1 C4 109.5(4) . .
C3 C1 P1 110.2(2) . .
C2 C1 P1 110.6(3) . .
C4 C1 P1 107.8(3) . .
C1 C2 H2A 109.5 . .
C1 C2 H2B 109.5 . .
H2A C2 H2B 109.5 . .
C1 C2 H2C 109.5 . .
H2A C2 H2C 109.5 . .
H2B C2 H2C 109.5 . .
C1 C3 H3A 109.5 . .
C1 C3 H3B 109.5 . .
H3A C3 H3B 109.5 . .
C1 C3 H3C 109.5 . .
H3A C3 H3C 109.5 . .
H3B C3 H3C 109.5 . .
C1 C4 H4A 109.5 . .
C1 C4 H4B 109.5 . .
H4A C4 H4B 109.5 . .
C1 C4 H4C 109.5 . .
H4A C4 H4C 109.5 . .
H4B C4 H4C 109.5 . .
C6 C5 C8 110.1(3) . .
C6 C5 C7 110.1(3) . .
C8 C5 C7 109.9(3) . .
C6 C5 P2 108.9(2) . .
C8 C5 P2 110.5(2) . .
C7 C5 P2 107.2(3) . .
C5 C6 H6A 109.5 . .
C5 C6 H6B 109.5 . .
H6A C6 H6B 109.5 . .
C5 C6 H6C 109.5 . .
H6A C6 H6C 109.5 . .
H6B C6 H6C 109.5 . .
C5 C7 H7A 109.5 . .
C5 C7 H7B 109.5 . .
H7A C7 H7B 109.5 . .
C5 C7 H7C 109.5 . .
H7A C7 H7C 109.5 . .
H7B C7 H7C 109.5 . .
C5 C8 H8A 109.5 . .
C5 C8 H8B 109.5 . .
H8A C8 H8B 109.5 . .
C5 C8 H8C 109.5 . .
H8A C8 H8C 109.5 . .
H8B C8 H8C 109.5 . .
C10 C9 C12 108.8(4) . .
C10 C9 C11 109.8(5) . .
C12 C9 C11 109.7(4) . .
C10 C9 P3 109.6(4) . .
C12 C9 P3 111.7(3) . .
C11 C9 P3 107.2(3) . .
C9 C10 H10A 109.5 . .
C9 C10 H10B 109.5 . .
H10A C10 H10B 109.5 . .
C9 C10 H10C 109.5 . .
H10A C10 H10C 109.5 . .
H10B C10 H10C 109.5 . .
C9 C11 H11A 109.5 . .
C9 C11 H11B 109.5 . .
H11A C11 H11B 109.5 . .
C9 C11 H11C 109.5 . .
H11A C11 H11C 109.5 . .
H11B C11 H11C 109.5 . .
C9 C12 H12A 109.5 . .
C9 C12 H12B 109.5 . .
H12A C12 H12B 109.5 . .
C9 C12 H12C 109.5 . .
H12A C12 H12C 109.5 . .
H12B C12 H12C 109.5 . .
O14 C14 H14A 109.5 . .
O14 C14 H14B 109.5 . .
H14A C14 H14B 109.5 . .
O14 C14 H14C 109.5 . .
H14A C14 H14C 109.5 . .
H14B C14 H14C 109.5 . .
O16 C15 H15A 109.5 . .
O16 C15 H15B 109.5 . .
H15A C15 H15B 109.5 . .
O16 C15 H15C 109.5 . .
H15A C15 H15C 109.5 . .
H15B C15 H15C 109.5 . .
O9 C16 H16A 109.5 . .
O9 C16 H16B 109.5 . .
H16A C16 H16B 109.5 . .
O9 C16 H16C 109.5 . .
H16A C16 H16C 109.5 . .
H16B C16 H16C 109.5 . .
N1 C17 C18 122.6(4) . .
N1 C17 H17 118.7 . .
C18 C17 H17 118.7 . .
C17 C18 C19 118.9(4) . .
C17 C18 H18 120.6 . .
C19 C18 H18 120.6 . .
C18 C19 C20 118.7(4) . .
C18 C19 H19 120.6 . .
C20 C19 H19 120.6 . .
C21 C20 C19 119.0(4) . .
C21 C20 H20 120.5 . .
C19 C20 H20 120.5 . .
N1 C21 C20 123.1(4) . .
N1 C21 H21 118.5 . .
C20 C21 H21 118.5 . .
O14 Cu5 O14 94.56(12) . 2_656
O14 Cu5 O13 173.55(8) . .
O14 Cu5 O13 91.13(8) 2_656 .
O14 Cu5 O13 91.13(8) . 2_656
O14 Cu5 O13 173.55(8) 2_656 2_656
O13 Cu5 O13 83.35(11) . 2_656
O14 Cu5 O3 92.93(8) . .
O14 Cu5 O3 72.10(8) 2_656 .
O13 Cu5 O3 91.70(7) . .
O13 Cu5 O3 104.63(7) 2_656 .
O14 Cu5 O3 72.09(8) . 2_656
O14 Cu5 O3 92.93(8) 2_656 2_656
O13 Cu5 O3 104.63(7) . 2_656
O13 Cu5 O3 91.70(7) 2_656 2_656
O3 Cu5 O3 158.22(10) . 2_656
O15 Cu6 O12 173.77(7) . .
O15 Cu6 O10 84.43(9) . .
O12 Cu6 O10 90.99(10) . .
O15 Cu6 O13 92.66(8) . 2_656
O12 Cu6 O13 91.82(9) . 2_656
O10 Cu6 O13 176.87(10) . 2_656
O15 Cu6 Cu8 41.44(4) . .
O12 Cu6 Cu8 133.26(7) . .
O10 Cu6 Cu8 43.73(7) . .
O13 Cu6 Cu8 133.21(6) 2_656 .
O15 Cu6 Cu6 39.58(6) . 2_656
O12 Cu6 Cu6 140.92(6) . 2_656
O10 Cu6 Cu6 114.86(7) . 2_656
O13 Cu6 Cu6 62.03(6) 2_656 2_656
Cu8 Cu6 Cu6 72.776(13) . 2_656
O9 Cu7 O10 170.56(10) . .
O9 Cu7 O11 87.62(10) . .
O10 Cu7 O11 83.20(10) . .
O9 Cu7 N1 93.05(11) . .
O10 Cu7 N1 96.39(11) . .
O11 Cu7 N1 164.80(11) . .
O9 Cu7 O8 75.46(8) . .
O10 Cu7 O8 103.54(9) . .
O11 Cu7 O8 97.75(8) . .
N1 Cu7 O8 97.11(10) . .
O9 Cu7 Cu8 133.94(7) . .
O10 Cu7 Cu8 40.19(7) . .
O11 Cu7 Cu8 55.54(6) . .
N1 Cu7 Cu8 115.49(8) . .
O8 Cu7 Cu8 130.44(5) . .
O23 Cu8 O15 94.91(7) . .
O23 Cu8 O16 89.60(11) . .
O15 Cu8 O16 174.61(9) . .
O23 Cu8 O10 170.43(10) . .
O15 Cu8 O10 83.01(7) . .
O16 Cu8 O10 93.01(10) . .
O23 Cu8 Cu6 132.35(7) . .
O15 Cu8 Cu6 40.15(5) . .
O16 Cu8 Cu6 136.36(8) . .
O10 Cu8 Cu6 43.57(6) . .
O23 Cu8 Cu7 133.66(7) . .
O15 Cu8 Cu7 103.22(6) . .
O16 Cu8 Cu7 75.55(6) . .
O10 Cu8 Cu7 38.98(6) . .
Cu6 Cu8 Cu7 66.541(13) . .
O2 Mo1 O1 103.16(11) . .
O2 Mo1 O5 101.10(10) . .
O1 Mo1 O5 101.76(10) . .
O2 Mo1 O14 97.66(9) . 2_656
O1 Mo1 O14 92.98(9) . 2_656
O5 Mo1 O14 152.71(8) . 2_656
O2 Mo1 O3 95.35(10) . .
O1 Mo1 O3 159.43(9) . .
O5 Mo1 O3 83.10(8) . .
O14 Mo1 O3 75.53(8) 2_656 .
O2 Mo1 O4 169.19(10) . .
O1 Mo1 O4 87.39(9) . .
O5 Mo1 O4 74.06(8) . .
O14 Mo1 O4 83.92(7) 2_656 .
O3 Mo1 O4 74.63(7) . .
O6 Mo2 O7 104.00(12) . .
O6 Mo2 O5 99.96(10) . .
O7 Mo2 O5 101.36(11) . .
O6 Mo2 O9 95.90(10) . .
O7 Mo2 O9 93.61(11) . .
O5 Mo2 O9 154.77(9) . .
O6 Mo2 O8 93.79(10) . .
O7 Mo2 O8 159.71(10) . .
O5 Mo2 O8 84.80(9) . .
O9 Mo2 O8 74.65(8) . .
O6 Mo2 O4 166.32(10) . .
O7 Mo2 O4 89.44(10) . .
O5 Mo2 O4 74.46(8) . .
O9 Mo2 O4 85.62(8) . .
O8 Mo2 O4 73.46(7) . .
O17 Mo3 O18 103.03(14) . .
O17 Mo3 O19 100.59(12) . .
O18 Mo3 O19 102.82(12) . .
O17 Mo3 O16 97.44(11) . .
O18 Mo3 O16 90.61(11) . .
O19 Mo3 O16 154.36(9) . .
O17 Mo3 O22 93.56(12) . 2_656
O18 Mo3 O22 159.33(12) . 2_656
O19 Mo3 O22 85.87(10) . 2_656
O16 Mo3 O22 74.90(9) . 2_656
O17 Mo3 O21 168.87(12) . .
O18 Mo3 O21 87.23(11) . .
O19 Mo3 O21 72.55(10) . .
O16 Mo3 O21 86.61(9) . .
O22 Mo3 O21 77.43(9) 2_656 .
O20 Mo4 O20 103.4(2) 2_656 .
O20 Mo4 O19 97.70(13) 2_656 .
O20 Mo4 O19 100.11(12) . .
O20 Mo4 O19 100.11(12) 2_656 2_656
O20 Mo4 O19 97.71(13) . 2_656
O19 Mo4 O19 151.06(13) . 2_656
O20 Mo4 O21 91.47(12) 2_656 2_656
O20 Mo4 O21 163.69(13) . 2_656
O19 Mo4 O21 84.14(9) . 2_656
O19 Mo4 O21 72.82(10) 2_656 2_656
O20 Mo4 O21 163.69(13) 2_656 .
O20 Mo4 O21 91.47(12) . .
O19 Mo4 O21 72.82(10) . .
O19 Mo4 O21 84.14(9) 2_656 .
O21 Mo4 O21 74.63(12) 2_656 .
C21 N1 C17 117.7(3) . .
C21 N1 Cu7 122.0(3) . .
C17 N1 Cu7 120.3(2) . .
P1 O3 Mo1 133.28(12) . .
P1 O3 Cu5 119.91(11) . .
Mo1 O3 Cu5 93.96(8) . .
P2 O4 Mo2 131.57(12) . .
P2 O4 Mo1 135.25(11) . .
Mo2 O4 Mo1 88.40(7) . .
Mo2 O5 Mo1 122.87(11) . .
P1 O8 Mo2 131.09(12) . .
P1 O8 Cu7 123.73(11) . .
Mo2 O8 Cu7 95.33(8) . .
C16 O9 Cu7 126.1(2) . .
C16 O9 Mo2 118.9(2) . .
Cu7 O9 Mo2 112.63(10) . .
C13 O10 Cu7 117.9(3) . .
C13 O10 Cu6 102.4(3) . .
Cu7 O10 Cu6 111.39(10) . .
C13 O10 Cu8 128.4(3) . .
Cu7 O10 Cu8 100.83(11) . .
Cu6 O10 Cu8 92.69(10) . .
Cu7 O10 H10 118.1 . .
Cu6 O10 H10 102.5 . .
Cu8 O10 H10 128.0 . .
P2 O11 Cu7 128.28(13) . .
P1 O12 Cu6 126.45(14) . .
P2 O13 Cu5 132.85(12) . .
P2 O13 Cu6 124.33(11) . 2_656
Cu5 O13 Cu6 102.69(8) . 2_656
C14 O14 Cu5 123.28(18) . .
C14 O14 Mo1 116.08(17) . 2_656
Cu5 O14 Mo1 116.93(10) . 2_656
Cu6 O15 Cu6 100.85(13) . 2_656
Cu6 O15 Cu8 98.408(17) . .
Cu6 O15 Cu8 128.434(19) 2_656 .
Cu6 O15 Cu8 128.436(19) . 2_656
Cu6 O15 Cu8 98.411(17) 2_656 2_656
Cu8 O15 Cu8 105.88(13) . 2_656
C15 O16 Cu8 116.0(2) . .
C15 O16 Mo3 119.71(19) . .
Cu8 O16 Mo3 114.51(11) . .
Mo3 O19 Mo4 123.91(14) . .
P3 O21 Mo4 129.43(12) . .
P3 O21 Mo3 132.61(12) . .
Mo4 O21 Mo3 90.71(9) . .
P3 O22 Mo3 134.54(13) . 2_656
P3 O23 Cu8 121.09(16) . .
O12 P1 O3 109.77(12) . .
O12 P1 O8 110.81(12) . .
O3 P1 O8 110.86(12) . .
O12 P1 C1 106.73(15) . .
O3 P1 C1 110.86(14) . .
O8 P1 C1 107.72(14) . .
O11 P2 O4 112.83(12) . .
O11 P2 O13 108.21(12) . .
O4 P2 O13 110.62(11) . .
O11 P2 C5 108.75(15) . .
O4 P2 C5 107.56(14) . .
O13 P2 C5 108.79(13) . .
O23 P3 O21 112.48(13) . .
O23 P3 O22 108.64(13) . .
O21 P3 O22 110.98(14) . .
O23 P3 C9 106.07(18) . .
O21 P3 C9 108.05(18) . .
O22 P3 C9 110.51(18) . .
C26 N2 C22 111.3(2) . .
C26 N2 C34 108.3(2) . .
C22 N2 C34 108.7(2) . .
C26 N2 C30 109.1(2) . .
C22 N2 C30 107.8(2) . .
C34 N2 C30 111.7(2) . .
N2 C22 C23 116.9(3) . .
N2 C22 H22A 108.1 . .
C23 C22 H22A 108.1 . .
N2 C22 H22B 108.1 . .
C23 C22 H22B 108.1 . .
H22A C22 H22B 107.3 . .
C26 C27 C28 109.3(2) . .
C26 C27 H27A 109.8 . .
C28 C27 H27A 109.8 . .
C26 C27 H27B 109.8 . .
C28 C27 H27B 109.8 . .
H27A C27 H27B 108.3 . .
C34 C35 C36 109.3(3) . .
C34 C35 H35A 109.8 . .
C36 C35 H35A 109.8 . .
C34 C35 H35B 109.8 . .
C36 C35 H35B 109.8 . .
H35A C35 H35B 108.3 . .
C27 C26 N2 116.7(2) . .
C27 C26 H26A 108.1 . .
N2 C26 H26A 108.1 . .
C27 C26 H26B 108.1 . .
N2 C26 H26B 108.1 . .
H26A C26 H26B 107.3 . .
C32 C31 C30 109.4(3) . .
C32 C31 H31A 109.8 . .
C30 C31 H31A 109.8 . .
C32 C31 H31B 109.8 . .
C30 C31 H31B 109.8 . .
H31A C31 H31B 108.2 . .
C35 C34 N2 116.2(2) . .
C35 C34 H34A 108.2 . .
N2 C34 H34A 108.2 . .
C35 C34 H34B 108.2 . .
N2 C34 H34B 108.2 . .
H34A C34 H34B 107.4 . .
C37 C36 C35 111.3(3) . .
C37 C36 H36A 109.4 . .
C35 C36 H36A 109.4 . .
C37 C36 H36B 109.4 . .
C35 C36 H36B 109.4 . .
H36A C36 H36B 108.0 . .
C31 C30 N2 115.8(2) . .
C31 C30 H30A 108.3 . .
N2 C30 H30A 108.3 . .
C31 C30 H30B 108.3 . .
N2 C30 H30B 108.3 . .
H30A C30 H30B 107.4 . .
C23 C24 C25 113.5(4) . .
C23 C24 H24A 108.9 . .
C25 C24 H24A 108.9 . .
C23 C24 H24B 108.9 . .
C25 C24 H24B 108.9 . .
H24A C24 H24B 107.7 . .
C28 C29 H29A 109.5 . .
C28 C29 H29B 109.5 . .
H29A C29 H29B 109.5 . .
C28 C29 H29C 109.5 . .
H29A C29 H29C 109.5 . .
H29B C29 H29C 109.5 . .
C24 C23 C22 110.1(3) . .
C24 C23 H23A 109.6 . .
C22 C23 H23A 109.6 . .
C24 C23 H23B 109.6 . .
C22 C23 H23B 109.6 . .
H23A C23 H23B 108.2 . .
C29 C28 C27 112.8(3) . .
C29 C28 H28A 109.0 . .
C27 C28 H28A 109.0 . .
C29 C28 H28B 109.0 . .
C27 C28 H28B 109.0 . .
H28A C28 H28B 107.8 . .
C36 C37 H37A 109.5 . .
C36 C37 H37B 109.5 . .
H37A C37 H37B 109.5 . .
C36 C37 H37C 109.5 . .
H37A C37 H37C 109.5 . .
H37B C37 H37C 109.5 . .
C31 C32 C33 111.9(3) . .
C31 C32 H32A 109.2 . .
C33 C32 H32A 109.2 . .
C31 C32 H32B 109.2 . .
C33 C32 H32B 109.2 . .
H32A C32 H32B 107.9 . .
C24 C25 H25A 109.5 . .
C24 C25 H25B 109.5 . .
H25A C25 H25B 109.5 . .
C24 C25 H25C 109.5 . .
H25A C25 H25C 109.5 . .
H25B C25 H25C 109.5 . .
C32 C33 H33A 109.5 . .
C32 C33 H33B 109.5 . .
H33A C33 H33B 109.5 . .
C32 C33 H33C 109.5 . .
H33A C33 H33C 109.5 . .
H33B C33 H33C 109.5 . .
O10 C13 H13A 109.5 . .
O10 C13 H13B 109.5 . .
H13A C13 H13B 109.5 . .
O10 C13 H13C 109.5 . .
H13A C13 H13C 109.5 . .
H13B C13 H13C 109.5 . .

loop_
_geom_bond_atom_site_label_1
_geom_bond_atom_site_label_2
_geom_bond_distance
_geom_bond_site_symmetry_2
C1 C3 1.518(5) .
C1 C2 1.525(5) .
C1 C4 1.532(6) .
C1 P1 1.821(3) .
C2 H2A 0.9800 .
C2 H2B 0.9800 .
C2 H2C 0.9800 .
C3 H3A 0.9800 .
C3 H3B 0.9800 .
C3 H3C 0.9800 .
C4 H4A 0.9800 .
C4 H4B 0.9800 .
C4 H4C 0.9800 .
C5 C6 1.529(5) .
C5 C8 1.535(5) .
C5 C7 1.541(5) .
C5 P2 1.819(3) .
C6 H6A 0.9800 .
C6 H6B 0.9800 .
C6 H6C 0.9800 .
C7 H7A 0.9800 .
C7 H7B 0.9800 .
C7 H7C 0.9800 .
C8 H8A 0.9800 .
C8 H8B 0.9800 .
C8 H8C 0.9800 .
C9 C10 1.522(7) .
C9 C12 1.528(6) .
C9 C11 1.546(7) .
C9 P3 1.815(5) .
C10 H10A 0.9800 .
C10 H10B 0.9800 .
C10 H10C 0.9800 .
C11 H11A 0.9800 .
C11 H11B 0.9800 .
C11 H11C 0.9800 .
C12 H12A 0.9800 .
C12 H12B 0.9800 .
C12 H12C 0.9800 .
C14 O14 1.438(4) .
C14 H14A 0.9800 .
C14 H14B 0.9800 .
C14 H14C 0.9800 .
C15 O16 1.430(5) .
C15 H15A 0.9800 .
C15 H15B 0.9800 .
C15 H15C 0.9800 .
C16 O9 1.431(4) .
C16 H16A 0.9800 .
C16 H16B 0.9800 .
C16 H16C 0.9800 .
C17 N1 1.349(5) .
C17 C18 1.381(5) .
C17 H17 0.9500 .
C18 C19 1.381(6) .
C18 H18 0.9500 .
C19 C20 1.382(7) .
C19 H19 0.9500 .
C20 C21 1.377(6) .
C20 H20 0.9500 .
C21 N1 1.335(5) .
C21 H21 0.9500 .
Cu5 O14 1.942(2) .
Cu5 O14 1.942(2) 2_656
Cu5 O13 2.014(2) .
Cu5 O13 2.014(2) 2_656
Cu5 O3 2.407(2) .
Cu5 O3 2.407(2) 2_656
Cu6 O15 1.8915(18) .
Cu6 O12 1.898(2) .
Cu6 O10 2.002(2) .
Cu6 O13 2.0412(19) 2_656
Cu6 Cu8 2.9018(6) .
Cu6 Cu6 2.9159(8) 2_656
Cu7 O9 1.939(2) .
Cu7 O10 1.957(2) .
Cu7 O11 1.970(2) .
Cu7 N1 2.001(3) .
Cu7 O8 2.243(2) .
Cu7 Cu8 3.0564(5) .
Cu8 O23 1.912(3) .
Cu8 O15 1.9413(17) .
Cu8 O16 1.968(2) .
Cu8 O10 2.008(3) .
Mo1 O2 1.694(2) .
Mo1 O1 1.706(2) .
Mo1 O5 1.902(2) .
Mo1 O14 2.015(2) 2_656
Mo1 O3 2.202(2) .
Mo1 O4 2.392(2) .
Mo2 O6 1.702(2) .
Mo2 O7 1.706(3) .
Mo2 O5 1.889(2) .
Mo2 O9 2.019(2) .
Mo2 O8 2.212(2) .
Mo2 O4 2.385(2) .
Mo3 O17 1.702(3) .
Mo3 O18 1.705(3) .
Mo3 O19 1.886(2) .
Mo3 O16 2.064(2) .
Mo3 O22 2.157(2) 2_656
Mo3 O21 2.385(2) .
Mo4 O20 1.702(3) 2_656
Mo4 O20 1.702(3) .
Mo4 O19 1.928(2) .
Mo4 O19 1.928(2) 2_656
Mo4 O21 2.346(2) 2_656
Mo4 O21 2.346(2) .
O3 P1 1.538(2) .
O4 P2 1.526(2) .
O8 P1 1.544(2) .
O10 C13 1.611(9) .
O10 H10 0.8537 .
O11 P2 1.526(2) .
O12 P1 1.527(2) .
O13 P2 1.568(2) .
O13 Cu6 2.0412(19) 2_656
O14 Mo1 2.015(2) 2_656
O15 Cu6 1.8915(18) 2_656
O15 Cu8 1.9414(17) 2_656
O21 P3 1.537(3) .
O22 P3 1.546(2) .
O22 Mo3 2.157(2) 2_656
O23 P3 1.524(2) .
N2 C26 1.518(4) .
N2 C22 1.519(4) .
N2 C34 1.520(4) .
N2 C30 1.526(4) .
C22 C23 1.524(5) .
C22 H22A 0.9900 .
C22 H22B 0.9900 .
C27 C26 1.514(4) .
C27 C28 1.528(4) .
C27 H27A 0.9900 .
C27 H27B 0.9900 .
C35 C34 1.514(4) .
C35 C36 1.521(4) .
C35 H35A 0.9900 .
C35 H35B 0.9900 .
C26 H26A 0.9900 .
C26 H26B 0.9900 .
C31 C32 1.517(4) .
C31 C30 1.522(4) .
C31 H31A 0.9900 .
C31 H31B 0.9900 .
C34 H34A 0.9900 .
C34 H34B 0.9900 .
C36 C37 1.511(5) .
C36 H36A 0.9900 .
C36 H36B 0.9900 .
C30 H30A 0.9900 .
C30 H30B 0.9900 .
C24 C23 1.517(5) .
C24 C25 1.519(6) .
C24 H24A 0.9900 .
C24 H24B 0.9900 .
C29 C28 1.520(4) .
C29 H29A 0.9800 .
C29 H29B 0.9800 .
C29 H29C 0.9800 .
C23 H23A 0.9900 .
C23 H23B 0.9900 .
C28 H28A 0.9900 .
C28 H28B 0.9900 .
C37 H37A 0.9800 .
C37 H37B 0.9800 .
C37 H37C 0.9800 .
C32 C33 1.519(6) .
C32 H32A 0.9900 .
C32 H32B 0.9900 .
C25 H25A 0.9800 .
C25 H25B 0.9800 .
C25 H25C 0.9800 .
C33 H33A 0.9800 .
C33 H33B 0.9800 .
C33 H33C 0.9800 .
C13 H13A 0.9800 .
C13 H13B 0.9800 .
C13 H13C 0.9800 .

loop_
_geom_hbond_atom_site_label_D
_geom_hbond_atom_site_label_H
_geom_hbond_atom_site_label_A
_geom_hbond_distance_DH
_geom_hbond_distance_HA
_geom_hbond_distance_DA
_geom_hbond_angle_DHA
_geom_hbond_site_symmetry_A
C2 H2A O2 0.98 2.58 3.451(5) 147 5_666
C3 H3A O2 0.98 2.58 3.443(4) 147 5_666
C8 H8C O23 0.98 2.59 3.496(5) 154 .
C14 H14A O3 0.98 2.36 3.136(4) 136 .
C15 H15C O11 0.98 2.56 3.358(4) 138 .
C17 H17 O6 0.95 2.46 3.385(5) 165 .
C21 H21 O16 0.95 2.58 3.383(5) 143 .
C21 H21 O17 0.95 2.34 3.130(5) 141 .
C26 H26A O6 0.99 2.48 3.215(4) 131 .
C34 H34B O1 0.99 2.49 3.308(4) 140 6_565
C30 H30A O6 0.99 2.45 3.178(4) 130 .
C30 H30B O20 0.99 2.39 3.369(4) 172 7_666

loop_
_geom_torsion_atom_site_label_1
_geom_torsion_atom_site_label_2
_geom_torsion_atom_site_label_3
_geom_torsion_atom_site_label_4
_geom_torsion
_geom_torsion_site_symmetry_1
_geom_torsion_site_symmetry_4
N1 C17 C18 C19 0.9(7) . .
C17 C18 C19 C20 0.4(7) . .
C18 C19 C20 C21 -0.8(8) . .
C19 C20 C21 N1 0.0(8) . .
C20 C21 N1 C17 1.2(6) . .
C20 C21 N1 Cu7 -175.1(4) . .
C18 C17 N1 C21 -1.6(6) . .
C18 C17 N1 Cu7 174.7(3) . .
O6 Mo2 O5 Mo1 -171.54(14) . .
O7 Mo2 O5 Mo1 81.85(15) . .
O9 Mo2 O5 Mo1 -43.4(3) . .
O8 Mo2 O5 Mo1 -78.60(13) . .
O4 Mo2 O5 Mo1 -4.35(12) . .
O10 Cu6 O12 P1 84.92(16) . .
O13 Cu6 O12 P1 -93.72(16) 2_656 .
Cu8 Cu6 O12 P1 72.36(18) . .
Cu6 Cu6 O12 P1 -48.6(2) 2_656 .
O10 Cu6 O15 Cu6 -141.34(7) . 2_656
O13 Cu6 O15 Cu6 37.52(6) 2_656 2_656
Cu8 Cu6 O15 Cu6 -131.92(6) . 2_656
O10 Cu6 O15 Cu8 -9.41(8) . .
O13 Cu6 O15 Cu8 169.44(8) 2_656 .
Cu6 Cu6 O15 Cu8 131.92(6) 2_656 .
O10 Cu6 O15 Cu8 108.65(14) . 2_656
O13 Cu6 O15 Cu8 -72.49(14) 2_656 2_656
Cu8 Cu6 O15 Cu8 118.07(17) . 2_656
Cu6 Cu6 O15 Cu8 -110.01(12) 2_656 2_656
O17 Mo3 O19 Mo4 170.84(16) . .
O18 Mo3 O19 Mo4 -83.04(18) . .
O16 Mo3 O19 Mo4 36.9(4) . .
O22 Mo3 O19 Mo4 77.98(16) 2_656 .
O21 Mo3 O19 Mo4 -0.13(14) . .
Cu6 O12 P1 O3 63.24(18) . .
Cu6 O12 P1 O8 -59.55(18) . .
Cu6 O12 P1 C1 -176.56(16) . .
Mo1 O3 P1 O12 -148.21(15) . .
Cu5 O3 P1 O12 -17.57(17) . .
Mo1 O3 P1 O8 -25.5(2) . .
Cu5 O3 P1 O8 105.18(13) . .
Mo1 O3 P1 C1 94.1(2) . .
Cu5 O3 P1 C1 -135.23(15) . .
Mo2 O8 P1 O12 150.89(15) . .
Cu7 O8 P1 O12 13.95(18) . .
Mo2 O8 P1 O3 28.75(19) . .
Cu7 O8 P1 O3 -108.20(14) . .
Mo2 O8 P1 C1 -92.71(19) . .
Cu7 O8 P1 C1 130.35(16) . .
C3 C1 P1 O12 -56.9(3) . .
C2 C1 P1 O12 -178.8(3) . .
C4 C1 P1 O12 61.5(4) . .
C3 C1 P1 O3 62.6(3) . .
C2 C1 P1 O3 -59.3(3) . .
C4 C1 P1 O3 -179.0(3) . .
C3 C1 P1 O8 -175.9(3) . .
C2 C1 P1 O8 62.2(3) . .
C4 C1 P1 O8 -57.5(4) . .
Cu7 O11 P2 O4 24.5(2) . .
Cu7 O11 P2 O13 -98.23(17) . .
Cu7 O11 P2 C5 143.75(17) . .
Mo2 O4 P2 O11 8.9(2) . .
Mo1 O4 P2 O11 -138.44(16) . .
Mo2 O4 P2 O13 130.30(15) . .
Mo1 O4 P2 O13 -17.1(2) . .
Mo2 O4 P2 C5 -111.02(18) . .
Mo1 O4 P2 C5 101.62(19) . .
Cu5 O13 P2 O11 121.10(17) . .
Cu6 O13 P2 O11 -54.12(17) 2_656 .
Cu5 O13 P2 O4 -3.0(2) . .
Cu6 O13 P2 O4 -178.18(13) 2_656 .
Cu5 O13 P2 C5 -120.90(18) . .
Cu6 O13 P2 C5 63.88(18) 2_656 .
C6 C5 P2 O11 -179.8(2) . .
C8 C5 P2 O11 59.1(3) . .
C7 C5 P2 O11 -60.7(3) . .
C6 C5 P2 O4 -57.4(3) . .
C8 C5 P2 O4 -178.5(2) . .
C7 C5 P2 O4 61.8(3) . .
C6 C5 P2 O13 62.5(3) . .
C8 C5 P2 O13 -58.6(3) . .
C7 C5 P2 O13 -178.3(2) . .
Cu8 O23 P3 O21 -48.5(2) . .
Cu8 O23 P3 O22 74.80(19) . .
Cu8 O23 P3 C9 -166.39(19) . .
Mo4 O21 P3 O23 151.48(16) . .
Mo3 O21 P3 O23 10.4(2) . .
Mo4 O21 P3 O22 29.5(2) . .
Mo3 O21 P3 O22 -111.58(19) . .
Mo4 O21 P3 C9 -91.8(2) . .
Mo3 O21 P3 C9 127.1(2) . .
Mo3 O22 P3 O23 -153.0(2) 2_656 .
Mo3 O22 P3 O21 -28.8(3) 2_656 .
Mo3 O22 P3 C9 91.0(3) 2_656 .
C10 C9 P3 O23 -58.8(4) . .
C12 C9 P3 O23 -179.4(3) . .
C11 C9 P3 O23 60.4(4) . .
C10 C9 P3 O21 -179.6(4) . .
C12 C9 P3 O21 59.8(4) . .
C11 C9 P3 O21 -60.5(4) . .
C10 C9 P3 O22 58.8(4) . .
C12 C9 P3 O22 -61.8(4) . .
C11 C9 P3 O22 177.9(3) . .
C26 N2 C22 C23 -55.5(3) . .
C34 N2 C22 C23 -174.7(3) . .
C30 N2 C22 C23 64.1(3) . .
C28 C27 C26 N2 173.8(3) . .
C22 N2 C26 C27 -62.2(3) . .
C34 N2 C26 C27 57.2(3) . .
C30 N2 C26 C27 179.0(3) . .
C36 C35 C34 N2 169.7(3) . .
C26 N2 C34 C35 171.3(3) . .
C22 N2 C34 C35 -67.7(3) . .
C30 N2 C34 C35 51.2(3) . .
C34 C35 C36 C37 -176.2(3) . .
C32 C31 C30 N2 -178.9(3) . .
C26 N2 C30 C31 -61.4(3) . .
C22 N2 C30 C31 177.7(2) . .
C34 N2 C30 C31 58.3(3) . .
C25 C24 C23 C22 178.1(3) . .
N2 C22 C23 C24 174.9(3) . .
C26 C27 C28 C29 171.1(3) . .
C30 C31 C32 C33 -173.8(3) . .
